data_7022045
loop_
_publ_author_name
'Yang, Hsueh-Hui'
'Chien, Chung-Hsien'
'Yang, Chien-Chan'
'Liu, Fu-Chen'
'Chang, Agnes H. H.'
'Lee, Gene-Hsian'
'Peng, Shie-Ming'

_publ_section_title
;
 Syntheses and structures of Zr4 tetrahedral clusters containing direct
 Zr-Zr bonds: the missing cluster in the series Zr(n) (n = 2-6).
;
_journal_issue 4
_journal_name_full 'Dalton transactions (Cambridge, England : 2003)'
_journal_page_first 1168
_journal_page_last 1173
_journal_paper_doi 10.1039/c2dt31428b
_journal_volume 42
_journal_year 2013
_chemical_formula_sum 'C54 H84 Cl2 Zr4'
_chemical_formula_weight 1168.99
_chemical_name_systematic
;
?
;
_space_group_IT_number 14
_symmetry_cell_setting monoclinic
_symmetry_space_group_name_Hall '-P 2ybc'
_symmetry_space_group_name_H-M 'P 1 21/c 1'
_atom_sites_solution_hydrogens geom
_atom_sites_solution_primary direct
_atom_sites_solution_secondary difmap
_audit_creation_method SHELXL-97
_cell_angle_alpha 90.00
_cell_angle_beta 90.0312(8)
_cell_angle_gamma 90.00
_cell_formula_units_Z 4
_cell_length_a 13.5114(2)
_cell_length_b 15.0165(3)
_cell_length_c 27.4482(4)
_cell_measurement_reflns_used 32076
_cell_measurement_temperature 230(2)
_cell_measurement_theta_max 27.50
_cell_measurement_theta_min 1.48
_cell_volume 5569.07(16)
_computing_cell_refinement DENZO-SMN
_computing_data_collection 'NONIUS COLLECT'
_computing_data_reduction DENZO-SMN
_computing_molecular_graphics 'Bruker SHELXTL'
_computing_publication_material 'Bruker SHELXTL'
_computing_structure_refinement 'SHELXL-97 (Sheldrick, 1997)'
_computing_structure_solution 'SHELXS-97 (Sheldrick, 1990)'
_diffrn_ambient_temperature 230(2)
_diffrn_measured_fraction_theta_full 0.997
_diffrn_measured_fraction_theta_max 0.997
_diffrn_measurement_device_type 'NONIUS KappaCCD'
_diffrn_measurement_method '\w scans'
_diffrn_radiation_monochromator graphite
_diffrn_radiation_source 'fine-focus sealed tube'
_diffrn_radiation_type MoK\a
_diffrn_radiation_wavelength 0.71073
_diffrn_reflns_av_R_equivalents 0.0460
_diffrn_reflns_av_sigmaI/netI 0.0649
_diffrn_reflns_limit_h_max 17
_diffrn_reflns_limit_h_min -17
_diffrn_reflns_limit_k_max 19
_diffrn_reflns_limit_k_min -19
_diffrn_reflns_limit_l_max 35
_diffrn_reflns_limit_l_min -35
_diffrn_reflns_number 32076
_diffrn_reflns_theta_full 27.50
_diffrn_reflns_theta_max 27.50
_diffrn_reflns_theta_min 1.48
_exptl_absorpt_coefficient_mu 0.855
_exptl_absorpt_correction_T_max 0.906
_exptl_absorpt_correction_T_min 0.810
_exptl_absorpt_correction_type multi-scan
_exptl_crystal_colour ornge-red
_exptl_crystal_density_diffrn 1.394
_exptl_crystal_density_method 'not measured'
_exptl_crystal_description block
_exptl_crystal_F_000 2408
_exptl_crystal_size_max 0.25
_exptl_crystal_size_mid 0.25
_exptl_crystal_size_min 0.12
_refine_diff_density_max 1.378
_refine_diff_density_min -0.828
_refine_diff_density_rms 0.238
_refine_ls_extinction_method none
_refine_ls_goodness_of_fit_ref 1.045
_refine_ls_hydrogen_treatment mixed
_refine_ls_matrix_type full
_refine_ls_number_parameters 458
_refine_ls_number_reflns 12772
_refine_ls_number_restraints 12
_refine_ls_restrained_S_all 1.069
_refine_ls_R_factor_all 0.0835
_refine_ls_R_factor_gt 0.0474
_refine_ls_shift/su_max 0.017
_refine_ls_shift/su_mean 0.001
_refine_ls_structure_factor_coef Fsqd
_refine_ls_weighting_details 'calc w=1/[\s^2^(Fo^2^)+(0.0821P)^2^+0.0000P] where P=(Fo^2^+2Fc^2^)/3'
_refine_ls_weighting_scheme calc
_refine_ls_wR_factor_gt 0.1345
_refine_ls_wR_factor_ref 0.1484
_reflns_number_gt 8397
_reflns_number_total 12772
_reflns_threshold_expression >2sigma(I)
_cod_data_source_file c2dt31428b.txt
_cod_data_source_block ic14382
_cod_depositor_comments
;
The following automatic conversions were performed:

'_symmetry_cell_setting' value 'Monoclinic' changed to 'monoclinic'
according to /home/saulius/struct/CIF-dictionaries/cif_core.dic
dictionary named 'cif_core.dic' version 2.4.2 from 2011-04-26.

Automatic conversion script
Id: cif_fix_values 1891 2012-01-12 08:04:46Z andrius 
;
_cod_original_sg_symbol_H-M P2(1)/c
_cod_database_code 7022045

loop_
_symmetry_equiv_pos_as_xyz
'x, y, z'
'-x, y+1/2, -z+1/2'
'-x, -y, -z'
'x, -y-1/2, z-1/2'

loop_
_atom_site_label
_atom_site_type_symbol
_atom_site_fract_x
_atom_site_fract_y
_atom_site_fract_z
_atom_site_U_iso_or_equiv
_atom_site_adp_type
_atom_site_occupancy
_atom_site_symmetry_multiplicity
_atom_site_calc_flag
_atom_site_refinement_flags
Zr1 Zr 0.15189(3) 1.39073(3) 0.771741(15) 0.03224(12) Uani 1 1 d .
Zr2 Zr 0.23446(3) 1.54519(3) 0.860914(15) 0.03020(12) Uani 1 1 d .
Zr3 Zr 0.27049(3) 1.34415(3) 0.862991(15) 0.03152(12) Uani 1 1 d .
Zr4 Zr 0.34741(3) 1.49266(3) 0.769058(15) 0.03088(12) Uani 1 1 d .
H1 H 0.234(3) 1.297(3) 0.7949(16) 0.046 Uiso 1 1 d .
H2 H 0.142(3) 1.346(3) 0.8207(15) 0.046 Uiso 1 1 d .
H3 H 0.175(3) 1.433(3) 0.8897(17) 0.046 Uiso 1 1 d .
H4 H 0.326(3) 1.458(3) 0.8862(17) 0.046 Uiso 1 1 d .
H5 H 0.360(3) 1.551(3) 0.8275(17) 0.046 Uiso 1 1 d .
H6 H 0.269(3) 1.590(3) 0.7949(16) 0.046 Uiso 1 1 d .
H7 H 0.213(3) 1.503(3) 0.7419(16) 0.046 Uiso 1 1 d .
H8 H 0.282(3) 1.387(3) 0.7343(16) 0.046 Uiso 1 1 d .
Cl1 Cl 0.06484(8) 1.52368(8) 0.81632(4) 0.0395(3) Uani 1 1 d .
Cl2 Cl 0.43733(8) 1.36269(8) 0.81518(4) 0.0387(3) Uani 1 1 d .
C1 C 0.1000(3) 1.2571(3) 0.72350(17) 0.0391(11) Uani 1 1 d .
C2 C 0.1159(3) 1.3261(3) 0.68942(17) 0.0421(12) Uani 1 1 d .
C3 C 0.0427(4) 1.3925(3) 0.6975(2) 0.0485(13) Uani 1 1 d .
C4 C -0.0182(3) 1.3648(4) 0.73537(19) 0.0463(13) Uani 1 1 d .
C5 C 0.0157(3) 1.2807(3) 0.75166(17) 0.0410(12) Uani 1 1 d .
C6 C 0.1535(4) 1.1695(4) 0.7242(2) 0.0595(15) Uani 1 1 d .
H6A H 0.2200 1.1775 0.7116 0.089 Uiso 1 1 calc R
H6B H 0.1182 1.1270 0.7040 0.089 Uiso 1 1 calc R
H6C H 0.1569 1.1475 0.7573 0.089 Uiso 1 1 calc R
C7 C 0.1885(4) 1.3211(4) 0.6482(2) 0.0702(19) Uani 1 1 d .
H7A H 0.1549 1.3014 0.6189 0.105 Uiso 1 1 calc R
H7B H 0.2406 1.2792 0.6564 0.105 Uiso 1 1 calc R
H7C H 0.2172 1.3795 0.6428 0.105 Uiso 1 1 calc R
C8 C 0.0257(5) 1.4735(4) 0.6669(3) 0.084(2) Uani 1 1 d .
H8A H -0.0091 1.5181 0.6859 0.127 Uiso 1 1 calc R
H8B H -0.0136 1.4577 0.6387 0.127 Uiso 1 1 calc R
H8C H 0.0889 1.4974 0.6564 0.127 Uiso 1 1 calc R
C9 C -0.1104(4) 1.4101(4) 0.7539(3) 0.076(2) Uani 1 1 d .
H9A H -0.0982 1.4337 0.7862 0.114 Uiso 1 1 calc R
H9B H -0.1642 1.3673 0.7552 0.114 Uiso 1 1 calc R
H9C H -0.1282 1.4583 0.7320 0.114 Uiso 1 1 calc R
C10 C -0.0343(4) 1.2201(4) 0.7872(2) 0.0686(18) Uani 1 1 d .
H10A H -0.0763 1.1785 0.7697 0.103 Uiso 1 1 calc R
H10B H -0.0744 1.2551 0.8094 0.103 Uiso 1 1 calc R
H10C H 0.0152 1.1875 0.8055 0.103 Uiso 1 1 calc R
C11 C 0.2339(4) 1.7101(3) 0.88068(17) 0.0416(12) Uani 1 1 d .
C12 C 0.1443(4) 1.6750(3) 0.90003(18) 0.0448(12) Uani 1 1 d .
C13 C 0.1691(3) 1.6155(3) 0.93804(16) 0.0390(11) Uani 1 1 d .
C14 C 0.2737(3) 1.6143(3) 0.94193(16) 0.0374(11) Uani 1 1 d .
C15 C 0.3126(4) 1.6724(3) 0.90741(16) 0.0398(11) Uani 1 1 d .
C16 C 0.2405(5) 1.7830(4) 0.8436(2) 0.075(2) Uani 1 1 d .
H16A H 0.2280 1.8398 0.8592 0.112 Uiso 1 1 calc R
H16B H 0.1916 1.7730 0.8183 0.112 Uiso 1 1 calc R
H16C H 0.3061 1.7833 0.8293 0.112 Uiso 1 1 calc R
C17 C 0.0422(4) 1.7065(4) 0.8862(2) 0.0715(19) Uani 1 1 d .
H17A H 0.0362 1.7080 0.8510 0.107 Uiso 1 1 calc R
H17B H 0.0314 1.7658 0.8992 0.107 Uiso 1 1 calc R
H17C H -0.0068 1.6661 0.8995 0.107 Uiso 1 1 calc R
C18 C 0.0935(4) 1.5716(4) 0.9710(2) 0.0628(16) Uani 1 1 d .
H18A H 0.0710 1.6142 0.9951 0.094 Uiso 1 1 calc R
H18B H 0.1236 1.5211 0.9873 0.094 Uiso 1 1 calc R
H18C H 0.0377 1.5515 0.9517 0.094 Uiso 1 1 calc R
C19 C 0.3317(4) 1.5700(4) 0.98144(19) 0.0578(15) Uani 1 1 d .
H19A H 0.2926 1.5225 0.9957 0.087 Uiso 1 1 calc R
H19B H 0.3481 1.6133 1.0064 0.087 Uiso 1 1 calc R
H19C H 0.3921 1.5454 0.9679 0.087 Uiso 1 1 calc R
C20 C 0.4211(4) 1.7000(4) 0.9042(2) 0.0641(17) Uani 1 1 d .
H20A H 0.4629 1.6478 0.9076 0.096 Uiso 1 1 calc R
H20B H 0.4361 1.7419 0.9300 0.096 Uiso 1 1 calc R
H20C H 0.4334 1.7278 0.8728 0.096 Uiso 1 1 calc R
C21 C 0.1957(4) 1.2200(4) 0.9129(2) 0.0550(15) Uani 1 1 d .
C22 C 0.2383(4) 1.2804(4) 0.94639(18) 0.0486(13) Uani 1 1 d .
C23 C 0.3414(4) 1.2785(3) 0.93938(18) 0.0464(13) Uani 1 1 d .
C24 C 0.3616(4) 1.2167(4) 0.90247(18) 0.0489(14) Uani 1 1 d .
C25 C 0.2716(5) 1.1811(3) 0.88616(19) 0.0540(14) Uani 1 1 d .
C26 C 0.0875(5) 1.1941(5) 0.9118(3) 0.107(3) Uani 1 1 d .
H26A H 0.0661 1.1780 0.9443 0.160 Uiso 1 1 calc R
H26B H 0.0785 1.1436 0.8901 0.160 Uiso 1 1 calc R
H26C H 0.0484 1.2439 0.9001 0.160 Uiso 1 1 calc R
C27 C 0.1824(6) 1.3263(5) 0.9861(2) 0.096(3) Uani 1 1 d .
H27A H 0.1792 1.2879 1.0144 0.143 Uiso 1 1 calc R
H27B H 0.1158 1.3395 0.9749 0.143 Uiso 1 1 calc R
H27C H 0.2158 1.3813 0.9946 0.143 Uiso 1 1 calc R
C28 C 0.4199(5) 1.3235(5) 0.9701(2) 0.086(2) Uani 1 1 d .
H28A H 0.4694 1.3499 0.9489 0.130 Uiso 1 1 calc R
H28B H 0.4510 1.2799 0.9911 0.130 Uiso 1 1 calc R
H28C H 0.3895 1.3697 0.9898 0.130 Uiso 1 1 calc R
C29 C 0.4646(5) 1.1845(5) 0.8877(3) 0.098(3) Uani 1 1 d .
H29A H 0.4593 1.1463 0.8593 0.147 Uiso 1 1 calc R
H29B H 0.4939 1.1513 0.9144 0.147 Uiso 1 1 calc R
H29C H 0.5060 1.2353 0.8800 0.147 Uiso 1 1 calc R
C30 C 0.2625(7) 1.1049(4) 0.8499(3) 0.124(4) Uani 1 1 d .
H30A H 0.2806 1.0495 0.8657 0.186 Uiso 1 1 calc R
H30B H 0.3063 1.1156 0.8226 0.186 Uiso 1 1 calc R
H30C H 0.1948 1.1012 0.8384 0.186 Uiso 1 1 calc R
C31 C 0.4829(3) 1.6016(3) 0.74561(17) 0.0378(11) Uani 1 1 d .
C32 C 0.5143(4) 1.5153(3) 0.72923(19) 0.0454(13) Uani 1 1 d .
C33 C 0.4497(4) 1.4867(3) 0.69223(18) 0.0424(12) Uani 1 1 d .
C34 C 0.3785(4) 1.5541(3) 0.68452(17) 0.0433(12) Uani 1 1 d .
C35 C 0.3976(3) 1.6244(3) 0.71845(17) 0.0366(11) Uani 1 1 d .
C36 C 0.5383(4) 1.6624(4) 0.77956(19) 0.0564(15) Uani 1 1 d .
H36A H 0.5865 1.6966 0.7612 0.085 Uiso 1 1 calc R
H36B H 0.5719 1.6273 0.8041 0.085 Uiso 1 1 calc R
H36C H 0.4920 1.7027 0.7952 0.085 Uiso 1 1 calc R
C37 C 0.6078(4) 1.4675(4) 0.7450(3) 0.074(2) Uani 1 1 d .
H37A H 0.6018 1.4045 0.7377 0.111 Uiso 1 1 calc R
H37B H 0.6173 1.4753 0.7798 0.111 Uiso 1 1 calc R
H37C H 0.6641 1.4920 0.7277 0.111 Uiso 1 1 calc R
C38 C 0.4648(5) 1.4044(4) 0.6627(2) 0.077(2) Uani 1 1 d .
H38A H 0.4735 1.3538 0.6843 0.116 Uiso 1 1 calc R
H38B H 0.5233 1.4112 0.6426 0.116 Uiso 1 1 calc R
H38C H 0.4075 1.3946 0.6421 0.116 Uiso 1 1 calc R
C39 C 0.3032(5) 1.5589(4) 0.6444(2) 0.0658(18) Uani 1 1 d .
H39A H 0.3357 1.5752 0.6141 0.099 Uiso 1 1 calc R
H39B H 0.2537 1.6032 0.6524 0.099 Uiso 1 1 calc R
H39C H 0.2717 1.5012 0.6406 0.099 Uiso 1 1 calc R
C40 C 0.3461(2) 1.7121(2) 0.71847(10) 0.0552(15) Uani 1 1 d .
H40A H 0.2790 1.7046 0.7066 0.083 Uiso 1 1 calc R
H40B H 0.3813 1.7532 0.6975 0.083 Uiso 1 1 calc R
H40C H 0.3445 1.7356 0.7514 0.083 Uiso 1 1 calc R
C41 C 0.2307(2) 1.6049(2) 1.10764(10) 0.165(4) Uiso 1 1 d RD
C42 C 0.1694(2) 1.5309(2) 1.10389(10) 0.107(3) Uiso 1 1 d RD
H42A H 0.1006 1.5384 1.1008 0.128 Uiso 1 1 calc R
C43 C 0.2098(2) 1.4458(2) 1.10467(10) 0.161(4) Uiso 1 1 d RD
H43A H 0.1684 1.3957 1.1021 0.193 Uiso 1 1 calc R
C44 C 0.3116(2) 1.4347(2) 1.10920(10) 0.117(3) Uiso 1 1 d RD
H44A H 0.3389 1.3772 1.1097 0.141 Uiso 1 1 calc R
C45 C 0.3729(2) 1.5087(2) 1.11296(10) 0.123(3) Uiso 1 1 d RD
H45A H 0.4416 1.5013 1.1160 0.148 Uiso 1 1 calc R
C46 C 0.3324(2) 1.5938(2) 1.11217(10) 0.090(2) Uiso 1 1 d RD
H46A H 0.3739 1.6439 1.1147 0.108 Uiso 1 1 calc R
C47 C 0.1825(4) 1.6857(4) 1.10475(15) 0.164(4) Uiso 1 1 d D
H47A H 0.1117 1.6758 1.1026 0.246 Uiso 1 1 calc R
H47B H 0.2048 1.7175 1.0760 0.246 Uiso 1 1 calc R
H47C H 0.1972 1.7207 1.1336 0.246 Uiso 1 1 calc R
C48 C 0.2698(4) 1.0227(4) 1.00326(15) 0.256(8) Uiso 1 1 d RD
C49 C 0.1689(4) 1.0231(4) 1.01308(15) 0.334(8) Uiso 1 1 d RD
H49A H 0.1377 1.0761 1.0230 0.401 Uiso 1 1 calc R
C50 C 0.1142(4) 0.9452(4) 1.00828(15) 0.334(8) Uiso 1 1 d RD
H50A H 0.0459 0.9455 1.0149 0.401 Uiso 1 1 calc R
C51 C 0.1603(4) 0.8670(4) 0.99366(15) 0.294(9) Uiso 1 1 d RD
H51A H 0.1233 0.8143 0.9904 0.353 Uiso 1 1 calc R
C52 C 0.2612(4) 0.8665(4) 0.98384(15) 0.255(8) Uiso 1 1 d RD
H52A H 0.2924 0.8136 0.9740 0.306 Uiso 1 1 calc R
C53 C 0.3160(4) 0.9444(4) 0.98865(15) 0.296(10) Uiso 1 1 d RD
H53A H 0.3842 0.9441 0.9820 0.355 Uiso 1 1 calc R
C54 C 0.3360(9) 1.0892(9) 1.0066(3) 0.310(10) Uiso 1 1 d D
H54A H 0.3026 1.1434 1.0165 0.464 Uiso 1 1 calc R
H54B H 0.3671 1.0983 0.9751 0.464 Uiso 1 1 calc R
H54C H 0.3861 1.0738 1.0305 0.464 Uiso 1 1 calc R

loop_
_atom_site_aniso_label
_atom_site_aniso_U_11
_atom_site_aniso_U_22
_atom_site_aniso_U_33
_atom_site_aniso_U_23
_atom_site_aniso_U_13
_atom_site_aniso_U_12
Zr1 0.0305(2) 0.0307(2) 0.0356(2) -0.00285(19) -0.00461(19) -0.00158(18)
Zr2 0.0302(2) 0.0297(2) 0.0307(2) -0.00130(18) -0.00202(18) 0.00050(18)
Zr3 0.0305(2) 0.0301(2) 0.0340(2) 0.00245(18) -0.00050(19) 0.00052(18)
Zr4 0.0303(2) 0.0298(2) 0.0326(2) 0.00133(18) 0.00076(18) -0.00123(18)
Cl1 0.0325(6) 0.0394(6) 0.0467(7) -0.0066(5) -0.0066(5) 0.0041(5)
Cl2 0.0332(6) 0.0392(6) 0.0436(6) 0.0044(5) 0.0026(5) 0.0037(5)
C1 0.037(3) 0.034(3) 0.046(3) -0.009(2) -0.012(2) -0.002(2)
C2 0.041(3) 0.044(3) 0.041(3) -0.008(2) -0.005(2) -0.011(2)
C3 0.055(3) 0.032(3) 0.058(3) -0.005(2) -0.031(3) -0.002(2)
C4 0.030(3) 0.051(3) 0.058(3) -0.022(3) -0.015(2) 0.004(2)
C5 0.033(3) 0.043(3) 0.047(3) -0.009(2) -0.005(2) -0.010(2)
C6 0.062(4) 0.042(3) 0.075(4) -0.019(3) -0.018(3) 0.008(3)
C7 0.067(4) 0.086(5) 0.058(4) -0.020(3) 0.009(3) -0.027(4)
C8 0.112(6) 0.050(4) 0.091(5) 0.003(3) -0.063(4) -0.001(4)
C9 0.040(3) 0.076(5) 0.111(5) -0.045(4) -0.020(3) 0.016(3)
C10 0.058(4) 0.081(5) 0.067(4) -0.006(3) 0.003(3) -0.035(3)
C11 0.058(3) 0.030(3) 0.037(3) -0.003(2) -0.004(2) 0.003(2)
C12 0.048(3) 0.042(3) 0.044(3) -0.014(2) -0.009(2) 0.013(2)
C13 0.041(3) 0.041(3) 0.035(2) -0.010(2) 0.001(2) 0.001(2)
C14 0.041(3) 0.038(3) 0.033(2) -0.008(2) -0.005(2) 0.007(2)
C15 0.046(3) 0.038(3) 0.036(3) -0.009(2) 0.000(2) -0.004(2)
C16 0.136(6) 0.035(3) 0.054(4) 0.003(3) -0.004(4) 0.000(4)
C17 0.055(4) 0.075(4) 0.084(4) -0.027(4) -0.024(3) 0.027(3)
C18 0.058(4) 0.066(4) 0.065(4) -0.010(3) 0.025(3) -0.001(3)
C19 0.070(4) 0.065(4) 0.038(3) -0.004(3) -0.011(3) 0.013(3)
C20 0.055(3) 0.070(4) 0.068(4) -0.021(3) -0.001(3) -0.018(3)
C21 0.048(3) 0.052(3) 0.064(4) 0.026(3) -0.010(3) -0.010(3)
C22 0.056(3) 0.053(3) 0.038(3) 0.015(2) 0.014(2) 0.021(3)
C23 0.051(3) 0.042(3) 0.046(3) 0.015(2) -0.012(2) -0.005(2)
C24 0.055(3) 0.048(3) 0.043(3) 0.020(3) 0.014(3) 0.018(3)
C25 0.085(4) 0.035(3) 0.042(3) 0.006(2) -0.009(3) 0.002(3)
C26 0.057(4) 0.131(7) 0.131(7) 0.075(6) -0.027(4) -0.035(4)
C27 0.156(7) 0.080(5) 0.051(4) 0.022(3) 0.042(4) 0.048(5)
C28 0.103(6) 0.081(5) 0.075(4) 0.022(4) -0.045(4) -0.012(4)
C29 0.080(5) 0.106(6) 0.107(6) 0.056(5) 0.037(4) 0.058(4)
C30 0.263(11) 0.034(4) 0.075(5) -0.002(3) -0.052(6) 0.002(5)
C31 0.035(3) 0.039(3) 0.040(3) 0.003(2) 0.004(2) -0.007(2)
C32 0.040(3) 0.044(3) 0.053(3) 0.016(2) 0.014(2) 0.007(2)
C33 0.052(3) 0.030(3) 0.045(3) 0.002(2) 0.017(3) -0.003(2)
C34 0.046(3) 0.047(3) 0.037(3) 0.007(2) -0.001(2) -0.009(2)
C35 0.029(2) 0.033(3) 0.047(3) 0.006(2) 0.002(2) -0.0020(19)
C36 0.048(3) 0.066(4) 0.055(3) -0.001(3) 0.001(3) -0.022(3)
C37 0.040(3) 0.087(5) 0.095(5) 0.045(4) 0.023(3) 0.025(3)
C38 0.105(5) 0.051(4) 0.076(4) -0.014(3) 0.043(4) -0.009(4)
C39 0.073(4) 0.082(5) 0.042(3) 0.017(3) -0.011(3) -0.033(3)
C40 0.053(3) 0.037(3) 0.075(4) 0.012(3) 0.020(3) 0.005(2)

loop_
_atom_type_symbol
_atom_type_description
_atom_type_scat_dispersion_real
_atom_type_scat_dispersion_imag
_atom_type_scat_source
C C 0.0033 0.0016 'International Tables Vol C Tables 4.2.6.8 and 6.1.1.4'
H H 0.0000 0.0000 'International Tables Vol C Tables 4.2.6.8 and 6.1.1.4'
Cl Cl 0.1484 0.1585 'International Tables Vol C Tables 4.2.6.8 and 6.1.1.4'
Zr Zr -2.9673 0.5597 'International Tables Vol C Tables 4.2.6.8 and 6.1.1.4'

loop_
_geom_angle_atom_site_label_1
_geom_angle_atom_site_label_2
_geom_angle_atom_site_label_3
_geom_angle
C1 Zr1 C2 32.74(15)
C1 Zr1 C3 54.27(16)
C2 Zr1 C3 32.90(16)
C1 Zr1 C5 32.76(15)
C2 Zr1 C5 53.89(15)
C3 Zr1 C5 53.49(16)
C1 Zr1 C4 54.20(15)
C2 Zr1 C4 53.86(15)
C3 Zr1 C4 31.95(17)
C5 Zr1 C4 32.44(16)
C1 Zr1 Cl1 137.03(11)
C2 Zr1 Cl1 128.98(12)
C3 Zr1 Cl1 96.15(12)
C5 Zr1 Cl1 105.81(11)
C4 Zr1 Cl1 83.92(11)
C1 Zr1 Zr3 113.38(11)
C2 Zr1 Zr3 138.76(12)
C3 Zr1 Zr3 166.94(12)
C5 Zr1 Zr3 114.19(12)
C4 Zr1 Zr3 139.71(13)
Cl1 Zr1 Zr3 91.55(3)
C1 Zr1 Zr4 129.12(11)
C2 Zr1 Zr4 109.86(11)
C3 Zr1 Zr4 118.83(13)
C5 Zr1 Zr4 161.75(11)
C4 Zr1 Zr4 148.38(14)
Cl1 Zr1 Zr4 91.03(3)
Zr3 Zr1 Zr4 71.402(15)
C1 Zr1 Zr2 167.31(11)
C2 Zr1 Zr2 159.22(11)
C3 Zr1 Zr2 137.34(12)
C5 Zr1 Zr2 143.50(11)
C4 Zr1 Zr2 131.01(11)
Cl1 Zr1 Zr2 47.28(3)
Zr3 Zr1 Zr2 54.538(13)
Zr4 Zr1 Zr2 54.400(12)
C1 Zr1 H1 75.3(14)
C2 Zr1 H1 97.3(13)
C3 Zr1 H1 128.3(14)
C5 Zr1 H1 90.7(14)
C4 Zr1 H1 123.1(14)
Cl1 Zr1 H1 132.1(13)
Zr3 Zr1 H1 41.5(13)
Zr4 Zr1 H1 82.8(13)
Zr2 Zr1 H1 94.1(14)
C1 Zr1 H2 95.2(17)
C2 Zr1 H2 127.9(17)
C3 Zr1 H2 132.4(17)
C5 Zr1 H2 80.7(17)
C4 Zr1 H2 101.6(17)
Cl1 Zr1 H2 83.2(17)
Zr3 Zr1 H2 38.2(17)
Zr4 Zr1 H2 108.8(17)
Zr2 Zr1 H2 72.8(17)
H1 Zr1 H2 55(2)
C1 Zr1 H7 124.2(13)
C2 Zr1 H7 92.2(13)
C3 Zr1 H7 84.6(13)
C5 Zr1 H7 138.1(13)
C4 Zr1 H7 109.7(13)
Cl1 Zr1 H7 74.9(12)
Zr3 Zr1 H7 107.6(13)
Zr4 Zr1 H7 39.5(13)
Zr2 Zr1 H7 67.0(13)
H1 Zr1 H7 120.5(18)
H2 Zr1 H7 139(2)
C1 Zr1 H8 87.3(13)
C2 Zr1 H8 72.6(13)
C3 Zr1 H8 95.6(13)
C5 Zr1 H8 120.0(13)
C4 Zr1 H8 125.4(13)
Cl1 Zr1 H8 130.0(13)
Zr3 Zr1 H8 87.5(13)
Zr4 Zr1 H8 41.8(13)
Zr2 Zr1 H8 95.4(13)
H1 Zr1 H8 69.3(18)
H2 Zr1 H8 121(2)
H7 Zr1 H8 58.1(18)
C14 Zr2 C13 32.68(14)
C14 Zr2 C15 32.05(15)
C13 Zr2 C15 53.63(15)
C14 Zr2 C11 53.64(15)
C13 Zr2 C11 53.94(16)
C15 Zr2 C11 32.33(15)
C14 Zr2 C12 53.75(15)
C13 Zr2 C12 32.44(16)
C15 Zr2 C12 53.58(16)
C11 Zr2 C12 32.61(16)
C14 Zr2 Cl1 130.50(11)
C13 Zr2 Cl1 97.88(11)
C15 Zr2 Cl1 133.99(12)
C11 Zr2 Cl1 102.60(12)
C12 Zr2 Cl1 82.66(12)
C14 Zr2 Zr4 137.17(11)
C13 Zr2 Zr4 167.40(11)
C15 Zr2 Zr4 113.81(11)
C11 Zr2 Zr4 115.52(11)
C12 Zr2 Zr4 142.06(12)
Cl1 Zr2 Zr4 91.14(3)
C14 Zr2 Zr3 110.99(11)
C13 Zr2 Zr3 116.91(12)
C15 Zr2 Zr3 132.07(11)
C11 Zr2 Zr3 163.88(11)
C12 Zr2 Zr3 145.78(12)
Cl1 Zr2 Zr3 91.50(3)
Zr4 Zr2 Zr3 71.374(14)
C14 Zr2 Zr1 161.20(11)
C13 Zr2 Zr1 137.80(11)
C15 Zr2 Zr1 166.51(11)
C11 Zr2 Zr1 141.68(11)
C12 Zr2 Zr1 129.99(11)
Cl1 Zr2 Zr1 47.35(3)
Zr4 Zr2 Zr1 54.466(12)
Zr3 Zr2 Zr1 54.418(13)
C14 Zr2 H3 94.7(13)
C13 Zr2 H3 83.2(13)
C15 Zr2 H3 126.7(13)
C11 Zr2 H3 136.6(13)
C12 Zr2 H3 106.3(13)
Cl1 Zr2 H3 74.4(13)
Zr4 Zr2 H3 107.9(12)
Zr3 Zr2 H3 40.2(12)
Zr1 Zr2 H3 66.5(13)
C14 Zr2 H4 80.2(14)
C13 Zr2 H4 102.0(14)
C15 Zr2 H4 93.8(14)
C11 Zr2 H4 126.1(14)
C12 Zr2 H4 132.7(14)
Cl1 Zr2 H4 130.0(14)
Zr4 Zr2 H4 78.5(13)
Zr3 Zr2 H4 38.7(14)
Zr1 Zr2 H4 90.2(14)
H3 Zr2 H4 63.3(18)
C14 Zr2 H5 102.5(14)
C13 Zr2 H5 133.4(14)
C15 Zr2 H5 80.7(14)
C11 Zr2 H5 93.4(13)
C12 Zr2 H5 126.0(13)
Cl1 Zr2 H5 123.5(14)
Zr4 Zr2 H5 34.8(14)
Zr3 Zr2 H5 85.1(13)
Zr1 Zr2 H5 88.7(14)
H3 Zr2 H5 125.0(18)
H4 Zr2 H5 68.9(19)
C14 Zr2 H6 128.1(14)
C13 Zr2 H6 134.6(13)
C15 Zr2 H6 96.0(14)
C11 Zr2 H6 82.1(13)
C12 Zr2 H6 103.6(13)
Cl1 Zr2 H6 79.7(13)
Zr4 Zr2 H6 38.7(13)
Zr3 Zr2 H6 108.5(13)
Zr1 Zr2 H6 70.6(13)
H3 Zr2 H6 137.0(19)
H4 Zr2 H6 114.2(19)
H5 Zr2 H6 49.2(18)
C23 Zr3 C24 32.36(17)
C23 Zr3 C22 32.52(16)
C24 Zr3 C22 53.49(15)
C23 Zr3 C21 53.79(17)
C24 Zr3 C21 53.24(17)
C22 Zr3 C21 32.56(18)
C23 Zr3 C25 53.63(17)
C24 Zr3 C25 32.22(18)
C22 Zr3 C25 53.47(17)
C21 Zr3 C25 31.93(18)
C23 Zr3 Cl2 97.57(12)
C24 Zr3 Cl2 82.89(11)
C22 Zr3 Cl2 130.06(12)
C21 Zr3 Cl2 133.95(14)
C25 Zr3 Cl2 102.91(15)
C23 Zr3 Zr1 167.50(12)
C24 Zr3 Zr1 141.50(14)
C22 Zr3 Zr1 137.85(13)
C21 Zr3 Zr1 113.82(13)
C25 Zr3 Zr1 115.53(13)
Cl2 Zr3 Zr1 90.92(3)
C23 Zr3 Zr2 117.67(13)
C24 Zr3 Zr2 146.65(14)
C22 Zr3 Zr2 111.38(12)
C21 Zr3 Zr2 132.48(14)
C25 Zr3 Zr2 163.94(13)
Cl2 Zr3 Zr2 91.30(3)
Zr1 Zr3 Zr2 71.044(15)
C23 Zr3 Zr4 137.69(12)
C24 Zr3 Zr4 130.08(11)
C22 Zr3 Zr4 161.02(14)
C21 Zr3 Zr4 166.25(14)
C25 Zr3 Zr4 141.79(13)
Cl2 Zr3 Zr4 47.22(3)
Zr1 Zr3 Zr4 54.302(12)
Zr2 Zr3 Zr4 54.223(12)
C23 Zr3 H1 135.8(13)
C24 Zr3 H1 104.3(13)
C22 Zr3 H1 130.8(13)
C21 Zr3 H1 98.2(13)
C25 Zr3 H1 84.1(13)
Cl2 Zr3 H1 77.8(12)
Zr1 Zr3 H1 37.6(13)
Zr2 Zr3 H1 106.5(13)
Zr4 Zr3 H1 68.2(12)
C23 Zr3 H2 142.0(12)
C24 Zr3 H2 131.0(13)
C22 Zr3 H2 111.5(12)
C21 Zr3 H2 88.8(12)
C25 Zr3 H2 99.1(13)
Cl2 Zr3 H2 115.8(11)
Zr1 Zr3 H2 26.5(12)
Zr2 Zr3 H2 80.9(12)
Zr4 Zr3 H2 80.3(12)
H1 Zr3 H2 45.6(16)
C23 Zr3 H3 101.7(13)
C24 Zr3 H3 131.7(13)
C22 Zr3 H3 78.9(13)
C21 Zr3 H3 92.0(13)
C25 Zr3 H3 123.9(13)
Cl2 Zr3 H3 132.0(13)
Zr1 Zr3 H3 78.9(13)
Zr2 Zr3 H3 41.0(13)
Zr4 Zr3 H3 92.1(13)
H1 Zr3 H3 113.9(18)
H2 Zr3 H3 69.8(18)
C23 Zr3 H4 85.7(14)
C24 Zr3 H4 109.5(14)
C22 Zr3 H4 95.8(14)
C21 Zr3 H4 128.1(13)
C25 Zr3 H4 139.0(14)
Cl2 Zr3 H4 75.1(13)
Zr1 Zr3 H4 105.5(14)
Zr2 Zr3 H4 38.0(13)
Zr4 Zr3 H4 65.2(14)
H1 Zr3 H4 133.0(19)
H2 Zr3 H4 118.9(18)
H3 Zr3 H4 63.3(18)
C35 Zr4 C33 54.38(15)
C35 Zr4 C32 54.10(15)
C33 Zr4 C32 32.33(17)
C35 Zr4 C34 32.98(15)
C33 Zr4 C34 32.43(16)
C32 Zr4 C34 53.60(16)
C35 Zr4 C31 32.51(15)
C33 Zr4 C31 54.25(15)
C32 Zr4 C31 32.91(16)
C34 Zr4 C31 54.04(15)
C35 Zr4 Cl2 136.69(11)
C33 Zr4 Cl2 97.07(12)
C32 Zr4 Cl2 84.03(11)
C34 Zr4 Cl2 129.48(12)
C31 Zr4 Cl2 105.54(11)
C35 Zr4 Zr2 112.88(11)
C33 Zr4 Zr2 166.90(11)
C32 Zr4 Zr2 140.22(13)
C34 Zr4 Zr2 138.27(12)
C31 Zr4 Zr2 113.82(11)
Cl2 Zr4 Zr2 91.45(3)
C35 Zr4 Zr1 129.96(11)
C33 Zr4 Zr1 118.45(12)
C32 Zr4 Zr1 148.13(13)
C34 Zr4 Zr1 110.41(11)
C31 Zr4 Zr1 162.38(11)
Cl2 Zr4 Zr1 90.91(3)
Zr2 Zr4 Zr1 71.133(14)
C35 Zr4 Zr3 166.44(11)
C33 Zr4 Zr3 137.92(11)
C32 Zr4 Zr3 131.08(11)
C34 Zr4 Zr3 159.94(11)
C31 Zr4 Zr3 142.87(11)
Cl2 Zr4 Zr3 47.22(3)
Zr2 Zr4 Zr3 54.403(12)
Zr1 Zr4 Zr3 54.296(12)
C35 Zr4 H5 94.7(14)
C33 Zr4 H5 134.1(14)
C32 Zr4 H5 103.3(14)
C34 Zr4 H5 127.7(14)
C31 Zr4 H5 81.2(14)
Cl2 Zr4 H5 83.7(14)
Zr2 Zr4 H5 37.0(14)
Zr1 Zr4 H5 107.4(14)
Zr3 Zr4 H5 72.2(14)
C35 Zr4 H6 75.9(13)
C33 Zr4 H6 129.1(13)
C32 Zr4 H6 122.9(13)
C34 Zr4 H6 98.7(13)
C31 Zr4 H6 90.1(13)
Cl2 Zr4 H6 129.6(13)
Zr2 Zr4 H6 39.7(13)
Zr1 Zr4 H6 84.0(14)
Zr3 Zr4 H6 92.8(13)
H5 Zr4 H6 51.1(19)
C35 Zr4 H7 88.5(13)
C33 Zr4 H7 101.0(13)
C32 Zr4 H7 130.3(13)
C34 Zr4 H7 77.1(13)
C31 Zr4 H7 121.0(13)
Cl2 Zr4 H7 132.1(13)
Zr2 Zr4 H7 80.2(13)
Zr1 Zr4 H7 41.7(13)
Zr3 Zr4 H7 93.2(13)
H5 Zr4 H7 112.1(19)
H6 Zr4 H7 64.7(19)
C35 Zr4 H8 117.9(12)
C33 Zr4 H8 79.7(12)
C32 Zr4 H8 106.8(12)
C34 Zr4 H8 85.8(12)
C31 Zr4 H8 133.8(12)
Cl2 Zr4 H8 81.3(13)
Zr2 Zr4 H8 111.6(12)
Zr1 Zr4 H8 41.4(12)
Zr3 Zr4 H8 74.1(12)
H5 Zr4 H8 144.6(19)
H6 Zr4 H8 121.1(18)
H7 Zr4 H8 59.3(18)
Zr2 Cl1 Zr1 85.37(3)
Zr3 Cl2 Zr4 85.56(3)
C2 C1 C5 107.5(4)
C2 C1 C6 125.2(5)
C5 C1 C6 126.7(5)
C2 C1 Zr1 73.7(3)
C5 C1 Zr1 74.8(3)
C6 C1 Zr1 124.1(3)
C1 C2 C3 107.7(4)
C1 C2 C7 124.3(5)
C3 C2 C7 127.5(5)
C1 C2 Zr1 73.5(3)
C3 C2 Zr1 73.9(3)
C7 C2 Zr1 124.9(3)
C4 C3 C2 108.6(5)
C4 C3 C8 124.9(5)
C2 C3 C8 126.1(6)
C4 C3 Zr1 74.9(3)
C2 C3 Zr1 73.2(3)
C8 C3 Zr1 123.6(4)
C3 C4 C5 108.1(4)
C3 C4 C9 127.3(5)
C5 C4 C9 124.3(5)
C3 C4 Zr1 73.2(3)
C5 C4 Zr1 73.7(3)
C9 C4 Zr1 123.2(3)
C4 C5 C1 108.1(4)
C4 C5 C10 127.0(5)
C1 C5 C10 124.5(5)
C4 C5 Zr1 73.9(3)
C1 C5 Zr1 72.5(2)
C10 C5 Zr1 125.7(3)
C1 C6 H6A 109.5
C1 C6 H6B 109.5
H6A C6 H6B 109.5
C1 C6 H6C 109.5
H6A C6 H6C 109.5
H6B C6 H6C 109.5
C2 C7 H7A 109.5
C2 C7 H7B 109.5
H7A C7 H7B 109.5
C2 C7 H7C 109.5
H7A C7 H7C 109.5
H7B C7 H7C 109.5
C3 C8 H8A 109.5
C3 C8 H8B 109.5
H8A C8 H8B 109.5
C3 C8 H8C 109.5
H8A C8 H8C 109.5
H8B C8 H8C 109.5
C4 C9 H9A 109.5
C4 C9 H9B 109.5
H9A C9 H9B 109.5
C4 C9 H9C 109.5
H9A C9 H9C 109.5
H9B C9 H9C 109.5
C5 C10 H10A 109.5
C5 C10 H10B 109.5
H10A C10 H10B 109.5
C5 C10 H10C 109.5
H10A C10 H10C 109.5
H10B C10 H10C 109.5
C15 C11 C12 107.4(4)
C15 C11 C16 127.1(5)
C12 C11 C16 125.1(5)
C15 C11 Zr2 73.6(3)
C12 C11 Zr2 73.8(3)
C16 C11 Zr2 124.6(3)
C13 C12 C11 107.9(4)
C13 C12 C17 126.9(5)
C11 C12 C17 124.7(5)
C13 C12 Zr2 73.3(3)
C11 C12 Zr2 73.6(3)
C17 C12 Zr2 125.1(3)
C12 C13 C14 107.4(4)
C12 C13 C18 123.8(5)
C14 C13 C18 128.5(5)
C12 C13 Zr2 74.2(3)
C14 C13 Zr2 73.1(2)
C18 C13 Zr2 123.7(3)
C15 C14 C13 108.6(4)
C15 C14 C19 125.1(5)
C13 C14 C19 125.7(5)
C15 C14 Zr2 74.6(3)
C13 C14 Zr2 74.2(3)
C19 C14 Zr2 124.7(3)
C14 C15 C11 108.8(4)
C14 C15 C20 125.0(5)
C11 C15 C20 125.8(5)
C14 C15 Zr2 73.3(3)
C11 C15 Zr2 74.1(3)
C20 C15 Zr2 125.2(3)
C11 C16 H16A 109.5
C11 C16 H16B 109.5
H16A C16 H16B 109.5
C11 C16 H16C 109.5
H16A C16 H16C 109.5
H16B C16 H16C 109.5
C12 C17 H17A 109.5
C12 C17 H17B 109.5
H17A C17 H17B 109.5
C12 C17 H17C 109.5
H17A C17 H17C 109.5
H17B C17 H17C 109.5
C13 C18 H18A 109.5
C13 C18 H18B 109.5
H18A C18 H18B 109.5
C13 C18 H18C 109.5
H18A C18 H18C 109.5
H18B C18 H18C 109.5
C14 C19 H19A 109.5
C14 C19 H19B 109.5
H19A C19 H19B 109.5
C14 C19 H19C 109.5
H19A C19 H19C 109.5
H19B C19 H19C 109.5
C15 C20 H20A 109.5
C15 C20 H20B 109.5
H20A C20 H20B 109.5
C15 C20 H20C 109.5
H20A C20 H20C 109.5
H20B C20 H20C 109.5
C25 C21 C22 108.2(5)
C25 C21 C26 126.5(6)
C22 C21 C26 124.8(6)
C25 C21 Zr3 74.3(3)
C22 C21 Zr3 73.5(3)
C26 C21 Zr3 124.5(4)
C23 C22 C21 107.5(5)
C23 C22 C27 127.6(6)
C21 C22 C27 124.4(6)
C23 C22 Zr3 73.2(3)
C21 C22 Zr3 73.9(3)
C27 C22 Zr3 125.0(4)
C24 C23 C22 107.7(5)
C24 C23 C28 124.2(5)
C22 C23 C28 127.5(5)
C24 C23 Zr3 74.3(3)
C22 C23 Zr3 74.2(3)
C28 C23 Zr3 123.9(4)
C25 C24 C23 108.4(5)
C25 C24 C29 125.8(6)
C23 C24 C29 125.3(6)
C25 C24 Zr3 74.3(3)
C23 C24 Zr3 73.3(3)
C29 C24 Zr3 124.8(3)
C21 C25 C24 108.1(5)
C21 C25 C30 127.0(7)
C24 C25 C30 124.5(6)
C21 C25 Zr3 73.8(3)
C24 C25 Zr3 73.5(3)
C30 C25 Zr3 124.3(4)
C21 C26 H26A 109.5
C21 C26 H26B 109.5
H26A C26 H26B 109.5
C21 C26 H26C 109.5
H26A C26 H26C 109.5
H26B C26 H26C 109.5
C22 C27 H27A 109.5
C22 C27 H27B 109.5
H27A C27 H27B 109.5
C22 C27 H27C 109.5
H27A C27 H27C 109.5
H27B C27 H27C 109.5
C23 C28 H28A 109.5
C23 C28 H28B 109.5
H28A C28 H28B 109.5
C23 C28 H28C 109.5
H28A C28 H28C 109.5
H28B C28 H28C 109.5
C24 C29 H29A 109.5
C24 C29 H29B 109.5
H29A C29 H29B 109.5
C24 C29 H29C 109.5
H29A C29 H29C 109.5
H29B C29 H29C 109.5
C25 C30 H30A 109.5
C25 C30 H30B 109.5
H30A C30 H30B 109.5
C25 C30 H30C 109.5
H30A C30 H30C 109.5
H30B C30 H30C 109.5
C35 C31 C32 107.1(4)
C35 C31 C36 125.8(5)
C32 C31 C36 126.5(5)
C35 C31 Zr4 72.7(3)
C32 C31 Zr4 73.2(3)
C36 C31 Zr4 126.4(3)
C33 C32 C31 108.6(4)
C33 C32 C37 125.3(5)
C31 C32 C37 125.8(5)
C33 C32 Zr4 73.6(3)
C31 C32 Zr4 73.9(3)
C37 C32 Zr4 123.7(3)
C32 C33 C34 108.1(4)
C32 C33 C38 124.1(5)
C34 C33 C38 127.3(5)
C32 C33 Zr4 74.1(3)
C34 C33 Zr4 74.1(3)
C38 C33 Zr4 123.9(3)
C33 C34 C35 108.0(4)
C33 C34 C39 127.2(5)
C35 C34 C39 124.4(5)
C33 C34 Zr4 73.4(3)
C35 C34 Zr4 72.7(3)
C39 C34 Zr4 125.3(3)
C31 C35 C34 108.1(4)
C31 C35 C40 126.5(4)
C34 C35 C40 124.6(4)
C31 C35 Zr4 74.8(3)
C34 C35 Zr4 74.3(3)
C40 C35 Zr4 124.7(3)
C31 C36 H36A 109.5
C31 C36 H36B 109.5
H36A C36 H36B 109.5
C31 C36 H36C 109.5
H36A C36 H36C 109.5
H36B C36 H36C 109.5
C32 C37 H37A 109.5
C32 C37 H37B 109.5
H37A C37 H37B 109.5
C32 C37 H37C 109.5
H37A C37 H37C 109.5
H37B C37 H37C 109.5
C33 C38 H38A 109.5
C33 C38 H38B 109.5
H38A C38 H38B 109.5
C33 C38 H38C 109.5
H38A C38 H38C 109.5
H38B C38 H38C 109.5
C34 C39 H39A 109.5
C34 C39 H39B 109.5
H39A C39 H39B 109.5
C34 C39 H39C 109.5
H39A C39 H39C 109.5
H39B C39 H39C 109.5
C35 C40 H40A 109.5
C35 C40 H40B 109.5
H40A C40 H40B 109.5
C35 C40 H40C 109.5
H40A C40 H40C 109.5
H40B C40 H40C 109.5
C47 C41 C42 114.7(3)
C47 C41 C46 125.2(3)
C42 C41 C46 120.0
C41 C42 C43 120.0
C41 C42 H42A 120.0
C43 C42 H42A 120.0
C42 C43 C44 120.0
C42 C43 H43A 120.0
C44 C43 H43A 120.0
C45 C44 C43 120.0
C45 C44 H44A 120.0
C43 C44 H44A 120.0
C44 C45 C46 120.0
C44 C45 H45A 120.0
C46 C45 H45A 120.0
C45 C46 C41 120.0
C45 C46 H46A 120.0
C41 C46 H46A 120.0
C41 C47 H47A 109.5
C41 C47 H47B 109.5
H47A C47 H47B 109.5
C41 C47 H47C 109.5
H47A C47 H47C 109.5
H47B C47 H47C 109.5
C54 C48 C53 110.5(7)
C54 C48 C49 129.5(7)
C53 C48 C49 120.0
C50 C49 C48 120.0
C50 C49 H49A 120.0
C48 C49 H49A 120.0
C51 C50 C49 120.0
C51 C50 H50A 120.0
C49 C50 H50A 120.0
C52 C51 C50 120.0
C52 C51 H51A 120.0
C50 C51 H51A 120.0
C51 C52 C53 120.0
C51 C52 H52A 120.0
C53 C52 H52A 120.0
C48 C53 C52 120.0
C48 C53 H53A 120.0
C52 C53 H53A 120.0
C48 C54 H54A 109.5
C48 C54 H54B 109.5
H54A C54 H54B 109.5
C48 C54 H54C 109.5
H54A C54 H54C 109.5
H54B C54 H54C 109.5

loop_
_geom_bond_atom_site_label_1
_geom_bond_atom_site_label_2
_geom_bond_distance
Zr1 C1 2.504(4)
Zr1 C2 2.507(5)
Zr1 C3 2.515(5)
Zr1 C5 2.533(4)
Zr1 C4 2.536(5)
Zr1 Cl1 2.6206(12)
Zr1 Zr3 3.0539(6)
Zr1 Zr4 3.0541(6)
Zr1 Zr2 3.5514(6)
Zr1 H1 1.90(5)
Zr1 H2 1.51(4)
Zr1 H7 2.06(4)
Zr1 H8 2.04(4)
Zr2 C14 2.510(4)
Zr2 C13 2.525(4)
Zr2 C15 2.527(5)
Zr2 C11 2.534(5)
Zr2 C12 2.537(5)
Zr2 Cl1 2.6176(12)
Zr2 Zr4 3.0516(6)
Zr2 Zr3 3.0585(6)
Zr2 H3 2.03(4)
Zr2 H4 1.93(5)
Zr2 H5 1.93(4)
Zr2 H6 1.99(4)
Zr3 C23 2.507(5)
Zr3 C24 2.520(5)
Zr3 C22 2.520(5)
Zr3 C21 2.524(5)
Zr3 C25 2.530(5)
Zr3 Cl2 2.6239(12)
Zr3 Zr4 3.5643(6)
Zr3 H1 2.06(4)
Zr3 H2 2.09(5)
Zr3 H3 2.00(4)
Zr3 H4 1.97(5)
Zr4 C35 2.511(4)
Zr4 C33 2.524(4)
Zr4 C32 2.530(5)
Zr4 C34 2.532(5)
Zr4 C31 2.539(4)
Zr4 Cl2 2.6241(12)
Zr4 H5 1.84(5)
Zr4 H6 1.95(4)
Zr4 H7 1.96(5)
Zr4 H8 2.05(5)
C1 C2 1.412(7)
C1 C5 1.421(6)
C1 C6 1.501(7)
C2 C3 1.422(7)
C2 C7 1.499(7)
C3 C4 1.390(7)
C3 C8 1.496(8)
C4 C5 1.416(7)
C4 C9 1.508(7)
C5 C10 1.496(7)
C6 H6A 0.9700
C6 H6B 0.9700
C6 H6C 0.9700
C7 H7A 0.9700
C7 H7B 0.9700
C7 H7C 0.9700
C8 H8A 0.9700
C8 H8B 0.9700
C8 H8C 0.9700
C9 H9A 0.9700
C9 H9B 0.9700
C9 H9C 0.9700
C10 H10A 0.9700
C10 H10B 0.9700
C10 H10C 0.9700
C11 C15 1.409(7)
C11 C12 1.424(7)
C11 C16 1.498(7)
C12 C13 1.414(7)
C12 C17 1.507(7)
C13 C14 1.417(6)
C13 C18 1.515(7)
C14 C15 1.391(7)
C14 C19 1.494(7)
C15 C20 1.527(7)
C16 H16A 0.9700
C16 H16B 0.9700
C16 H16C 0.9700
C17 H17A 0.9700
C17 H17B 0.9700
C17 H17C 0.9700
C18 H18A 0.9700
C18 H18B 0.9700
C18 H18C 0.9700
C19 H19A 0.9700
C19 H19B 0.9700
C19 H19C 0.9700
C20 H20A 0.9700
C20 H20B 0.9700
C20 H20C 0.9700
C21 C25 1.390(8)
C21 C22 1.414(8)
C21 C26 1.513(8)
C22 C23 1.407(7)
C22 C27 1.494(7)
C23 C24 1.401(7)
C23 C28 1.512(8)
C24 C25 1.401(8)
C24 C29 1.529(7)
C25 C30 1.520(8)
C26 H26A 0.9700
C26 H26B 0.9700
C26 H26C 0.9700
C27 H27A 0.9700
C27 H27B 0.9700
C27 H27C 0.9700
C28 H28A 0.9700
C28 H28B 0.9700
C28 H28C 0.9700
C29 H29A 0.9700
C29 H29B 0.9700
C29 H29C 0.9700
C30 H30A 0.9700
C30 H30B 0.9700
C30 H30C 0.9700
C31 C35 1.414(6)
C31 C32 1.436(7)
C31 C36 1.504(7)
C32 C33 1.407(7)
C32 C37 1.516(7)
C33 C34 1.412(7)
C33 C38 1.491(7)
C34 C35 1.432(7)
C34 C39 1.501(7)
C35 C40 1.489(5)
C36 H36A 0.9700
C36 H36B 0.9700
C36 H36C 0.9700
C37 H37A 0.9700
C37 H37B 0.9700
C37 H37C 0.9700
C38 H38A 0.9700
C38 H38B 0.9700
C38 H38C 0.9700
C39 H39A 0.9700
C39 H39B 0.9700
C39 H39C 0.9700
C40 H40A 0.9700
C40 H40B 0.9700
C40 H40C 0.9700
C41 C47 1.379(7)
C41 C42 1.3899
C41 C46 1.3900
C42 C43 1.3900
C42 H42A 0.9400
C43 C44 1.3900
C43 H43A 0.9400
C44 C45 1.3899
C44 H44A 0.9400
C45 C46 1.3900
C45 H45A 0.9400
C46 H46A 0.9400
C47 H47A 0.9700
C47 H47B 0.9700
C47 H47C 0.9700
C48 C54 1.343(11)
C48 C53 1.3898
C48 C49 1.3901
C49 C50 1.3900
C49 H49A 0.9400
C50 C51 1.3900
C50 H50A 0.9400
C51 C52 1.3900
C51 H51A 0.9400
C52 C53 1.3901
C52 H52A 0.9400
C53 H53A 0.9400
C54 H54A 0.9700
C54 H54B 0.9700
C54 H54C 0.9700
